data_7711742
loop_
_publ_author_name
'Ryan, Aisling L.'
'Northcote-Smith, Joshua'
'Mckeon, Aoife M.'
'Roe, Andrew'
'O&#x2019;Dowd, Paul'
'Twamley, Brendan'
'N\'i Chonghaile, Triona'
'Suntharalingam, Kogularamanan'
'Griffith, Darren Martin'

_publ_section_title
;
 A trans-Pt(II) hedgehog pathway inhibitor complex with cytotoxicity
 towards breast cancer stem cells and triple negative breast cancer cells
;
_journal_name_full 'Dalton Transactions'
_journal_paper_doi 10.1039/D2DT02865D
_journal_year 2022
_chemical_formula_moiety 'C29 H41 Cl2 N5 O Pt S, 0.15(C3 H6 O), 0.6(C2 H6 O S)'
_chemical_formula_sum 'C30.65 H45.5 Cl2 N5 O1.75 Pt S1.6'
_chemical_formula_weight 829.30
_space_group_crystal_system triclinic
_space_group_IT_number 2
_space_group_name_Hall '-P 1'
_space_group_name_H-M_alt 'P -1'
_atom_sites_solution_hydrogens geom
_atom_sites_solution_primary dual
_audit_creation_date 2022-08-03
_audit_creation_method
;
Olex2 1.5
(compiled 2022.04.07 svn.rca3783a0 for OlexSys, GUI svn.r6498)
;
_audit_update_record
;
2022-08-11 deposited with the CCDC.	2022-10-31 downloaded from the CCDC.
;
_cell_angle_alpha 98.136(10)
_cell_angle_beta 97.555(7)
_cell_angle_gamma 94.640(8)
_cell_formula_units_Z 2
_cell_length_a 8.787(3)
_cell_length_b 9.901(2)
_cell_length_c 20.617(6)
_cell_measurement_reflns_used 674
_cell_measurement_temperature 100(2)
_cell_measurement_theta_max 18.74
_cell_measurement_theta_min 2.98
_cell_volume 1751.1(9)
_computing_cell_refinement 'SAINT V8.40A (Bruker, 2019)'
_computing_data_collection 'APEX 3 (Bruker, 2017)'
_computing_data_reduction 'SAINT V8.40A (Bruker, 2019)'
_computing_molecular_graphics 'Olex2 (Dolomanov et al., 2009)'
_computing_publication_material 'Olex2 (Dolomanov et al., 2009)'
_computing_structure_refinement 'XL  (Sheldrick, 2015)'
_computing_structure_solution 'XT  (Sheldrick, 2015)'
_diffrn_ambient_temperature 100(2)
_diffrn_detector 'CMOS area detector'
_diffrn_detector_area_resol_mean 5.12
_diffrn_detector_type 'Bruker PHOTON 50'
_diffrn_measured_fraction_theta_full 0.998
_diffrn_measured_fraction_theta_max 0.993
_diffrn_measurement_device 'three-circle diffractometer'
_diffrn_measurement_device_type 'Bruker D8 Quest ECO'
_diffrn_measurement_method '\w scans'
_diffrn_radiation_collimation '0.5 mm double-pinhole'
_diffrn_radiation_detector 'Bruker PHOTON 50'
_diffrn_radiation_monochromator graphite
_diffrn_radiation_probe x-ray
_diffrn_radiation_type 'Mo K\a'
_diffrn_radiation_wavelength 0.71073
_diffrn_radiation_xray_symbol K-L~3~
_diffrn_reflns_av_R_equivalents 0.0486
_diffrn_reflns_av_unetI/netI 0.0362
_diffrn_reflns_Laue_measured_fraction_full 0.998
_diffrn_reflns_Laue_measured_fraction_max 0.993
_diffrn_reflns_limit_h_max 11
_diffrn_reflns_limit_h_min -11
_diffrn_reflns_limit_k_max 12
_diffrn_reflns_limit_k_min -13
_diffrn_reflns_limit_l_max 27
_diffrn_reflns_limit_l_min -27
_diffrn_reflns_number 40236
_diffrn_reflns_point_group_measured_fraction_full 0.998
_diffrn_reflns_point_group_measured_fraction_max 0.993
_diffrn_reflns_theta_full 25.242
_diffrn_reflns_theta_max 28.027
_diffrn_reflns_theta_min 2.455
_diffrn_source 'sealed X-ray tube'
_diffrn_source_current 20.0
_diffrn_source_power 1.0
_diffrn_source_type 'Siemens, KFF Mo 2K -90 C'
_diffrn_source_voltage 50.0
_exptl_absorpt_coefficient_mu 4.288
_exptl_absorpt_correction_T_max 0.7456
_exptl_absorpt_correction_T_min 0.6746
_exptl_absorpt_correction_type multi-scan
_exptl_absorpt_process_details
;
SADABS-2016/2 (Krause, 2015) was used for absorption correction.
wR2(int) was 0.0088 before and 0.0000 after correction.
The Ratio of minimum to maximum transmission is 0.9966.
The \l/2 correction factor is 0.00150.
;
_exptl_crystal_colour 'clear light yellow'
_exptl_crystal_colour_lustre clear
_exptl_crystal_colour_modifier light
_exptl_crystal_colour_primary yellow
_exptl_crystal_density_diffrn 1.573
_exptl_crystal_density_method 'not measured'
_exptl_crystal_description fragment
_exptl_crystal_F_000 832
_exptl_crystal_size_max 0.17
_exptl_crystal_size_mid 0.14
_exptl_crystal_size_min 0.1
_refine_diff_density_max 1.639
_refine_diff_density_min -1.154
_refine_diff_density_rms 0.131
_refine_ls_extinction_method none
_refine_ls_goodness_of_fit_ref 1.050
_refine_ls_hydrogen_treatment constr
_refine_ls_matrix_type full
_refine_ls_number_parameters 392
_refine_ls_number_reflns 8428
_refine_ls_number_restraints 0
_refine_ls_restrained_S_all 1.050
_refine_ls_R_factor_all 0.0390
_refine_ls_R_factor_gt 0.0299
_refine_ls_shift/su_max 0.003
_refine_ls_shift/su_mean 0.000
_refine_ls_structure_factor_coef Fsqd
_refine_ls_weighting_details 'w=1/[\s^2^(Fo^2^)+(0.0260P)^2^+4.9486P] where P=(Fo^2^+2Fc^2^)/3'
_refine_ls_weighting_scheme calc
_refine_ls_wR_factor_gt 0.0658
_refine_ls_wR_factor_ref 0.0692
_reflns_Friedel_coverage 0.000
_reflns_number_gt 7427
_reflns_number_total 8428
_reflns_threshold_expression 'I > 2\s(I)'
_cod_data_source_file d2dt02865d2.cif
_cod_data_source_block 2
_cod_original_cell_volume 1751.2(8)
_cod_original_formula_sum 'C30.65 H45.50 Cl2 N5 O1.75 Pt S1.60'
_cod_database_code 7711742
_shelx_shelxl_version_number 2019/1
_shelx_space_group_comment
;
The symmetry employed for this shelxl refinement is uniquely defined
by the following loop, which should always be used as a source of
symmetry information in preference to the above space-group names.
They are only intended as comments.
;
_shelx_estimated_absorpt_t_max 0.674
_shelx_estimated_absorpt_t_min 0.529
_olex2_refinement_description
;
1. Fixed Uiso
 At 1.2 times of:
  All C(H) groups, All C(H,H) groups
 At 1.5 times of:
  All C(H,H,H) groups
2. Uiso/Uaniso restraints and constraints
Uanis(O2) = Uanis(O3)
Uanis(C35) = Uanis(C37) = Uanis(C38) = Uanis(C36) = Uanis(C39)
3. Others
 Fixed Sof: O3(0.15) C37(0.15) H37A(0.15) H37B(0.15) H37C(0.15) C38(0.15)
 C39(0.15) H39C(0.15) H39B(0.15) H39A(0.15) S2(0.6) O2(0.6) C35(0.6) H35A(0.6)
 H35B(0.6) H35C(0.6) C36(0.6) H36A(0.6) H36B(0.6) H36C(0.6)
4.a Free rotating group:
 O3(C37,C38,C39), S2(O2,C35,C36)
4.b Ternary CH refined with riding coordinates:
 C7(H7)
4.c Secondary CH2 refined with riding coordinates:
 C9(H9A,H9B), C10(H10A,H10B), C11(H11A,H11B), C13(H13A,H13B), C23(H23A,H23B)
4.d Aromatic/amide H refined with riding coordinates:
 C2(H2), C3(H3), C5(H5), C6(H6), C15(H15), C16(H16), C17(H17), C18(H18),
 C25(H25), C26(H26), C27(H27), C28(H28)
4.e Idealised Me refined as rotating group:
 C21(H21A,H21B,H21C), C22(H22A,H22B,H22C), C31(H31A,H31B,H31C), C32(H32A,H32B,
 H32C), C33(H33A,H33B,H33C), C34(H34A,H34B,H34C), C37(H37A,H37B,H37C), C39(H39C,
 H39B,H39A), C35(H35A,H35B,H35C), C36(H36A,H36B,H36C)
;
_olex2_exptl_crystal_mounting_method 'mounted in oil on a MiTeGen microloop'
_olex2_submission_original_sample_id ARY12RS-1
_olex2_submission_special_instructions 'No special instructions were received'

loop_
_space_group_symop_operation_xyz
'x, y, z'
'-x, -y, -z'

loop_
_atom_site_label
_atom_site_type_symbol
_atom_site_fract_x
_atom_site_fract_y
_atom_site_fract_z
_atom_site_U_iso_or_equiv
_atom_site_adp_type
_atom_site_occupancy
_atom_site_site_symmetry_order
_atom_site_calc_flag
_atom_site_refinement_flags_posn
_atom_site_refinement_flags_adp
_atom_site_refinement_flags_occupancy
_atom_site_disorder_assembly
_atom_site_disorder_group
Pt1 Pt -0.01335(2) -0.00899(2) 0.64534(2) 0.01469(5) Uani 1 1 d . . . . .
Cl1 Cl 0.14328(12) -0.15232(11) 0.59478(5) 0.0288(2) Uani 1 1 d . . . . .
Cl2 Cl -0.15926(10) 0.13951(10) 0.69829(5) 0.02270(19) Uani 1 1 d . . . . .
S1 S -0.21709(11) -0.13221(10) 0.58360(5) 0.01915(19) Uani 1 1 d . . . . .
O1 O -0.2456(4) -0.2706(3) 0.59912(16) 0.0374(8) Uani 1 1 d . . . . .
N1 N 0.1791(3) 0.0909(3) 0.70606(14) 0.0136(6) Uani 1 1 d . . . . .
N8 N 0.5645(3) 0.3853(3) 0.87675(14) 0.0127(6) Uani 1 1 d . . . . .
N12 N 0.6382(3) 0.1574(3) 0.88080(14) 0.0128(6) Uani 1 1 d . . . . .
N20 N 0.9410(3) -0.1223(3) 0.84661(15) 0.0167(6) Uani 1 1 d . . . . .
N30 N 0.3443(4) 0.5334(4) 0.71072(16) 0.0221(7) Uani 1 1 d . . . . .
C2 C 0.1819(4) 0.1067(4) 0.77218(17) 0.0146(7) Uani 1 1 d . . . . .
H2 H 0.090780 0.081452 0.789683 0.018 Uiso 1 1 calc R U . . .
C3 C 0.3140(4) 0.1586(4) 0.81495(16) 0.0130(7) Uani 1 1 d . . . . .
H3 H 0.313965 0.166710 0.861413 0.016 Uiso 1 1 calc R U . . .
C4 C 0.4476(4) 0.1992(3) 0.79024(17) 0.0129(7) Uani 1 1 d . . . . .
C5 C 0.4422(4) 0.1846(4) 0.72236(17) 0.0154(7) Uani 1 1 d . . . . .
H5 H 0.530583 0.212765 0.703681 0.018 Uiso 1 1 calc R U . . .
C6 C 0.3074(4) 0.1288(4) 0.68170(17) 0.0159(7) Uani 1 1 d . . . . .
H6 H 0.305678 0.116942 0.635061 0.019 Uiso 1 1 calc R U . . .
C7 C 0.5935(4) 0.2573(3) 0.83674(16) 0.0117(6) Uani 1 1 d . . . . .
H7 H 0.678429 0.276457 0.810440 0.014 Uiso 1 1 calc R U . . .
C9 C 0.7009(4) 0.4459(4) 0.92381(18) 0.0165(7) Uani 1 1 d . . . . .
H9A H 0.674933 0.528037 0.951889 0.020 Uiso 1 1 calc R U . . .
H9B H 0.784166 0.475097 0.899239 0.020 Uiso 1 1 calc R U . . .
C10 C 0.7566(4) 0.3437(4) 0.96706(18) 0.0191(8) Uani 1 1 d . . . . .
H10A H 0.679216 0.324110 0.996182 0.023 Uiso 1 1 calc R U . . .
H10B H 0.854363 0.382848 0.995459 0.023 Uiso 1 1 calc R U . . .
C11 C 0.7822(4) 0.2123(4) 0.92466(18) 0.0176(7) Uani 1 1 d . . . . .
H11A H 0.865054 0.230373 0.897849 0.021 Uiso 1 1 calc R U . . .
H11B H 0.814621 0.144320 0.953244 0.021 Uiso 1 1 calc R U . . .
C13 C 0.6641(4) 0.0246(4) 0.84241(17) 0.0150(7) Uani 1 1 d . . . . .
H13A H 0.750715 0.038244 0.817022 0.018 Uiso 1 1 calc R U . . .
H13B H 0.570419 -0.012227 0.810696 0.018 Uiso 1 1 calc R U . . .
C14 C 0.7010(4) -0.0756(4) 0.88992(17) 0.0150(7) Uani 1 1 d . . . . .
C15 C 0.6004(4) -0.0957(4) 0.93538(18) 0.0180(7) Uani 1 1 d . . . . .
H15 H 0.502061 -0.062019 0.929698 0.022 Uiso 1 1 calc R U . . .
C16 C 0.6397(5) -0.1635(4) 0.98874(19) 0.0204(8) Uani 1 1 d . . . . .
H16 H 0.569226 -0.176989 1.018992 0.024 Uiso 1 1 calc R U . . .
C17 C 0.7835(5) -0.2110(4) 0.99695(19) 0.0204(8) Uani 1 1 d . . . . .
H17 H 0.815065 -0.251678 1.034918 0.025 Uiso 1 1 calc R U . . .
C18 C 0.8825(4) -0.1998(4) 0.95012(19) 0.0183(7) Uani 1 1 d . . . . .
H18 H 0.978811 -0.237098 0.955403 0.022 Uiso 1 1 calc R U . . .
C19 C 0.8422(4) -0.1344(4) 0.89537(18) 0.0154(7) Uani 1 1 d . . . . .
C21 C 1.0986(4) -0.1538(4) 0.8653(2) 0.0253(9) Uani 1 1 d . . . . .
H21A H 1.143072 -0.096927 0.907393 0.038 Uiso 1 1 calc R U . . .
H21B H 1.160684 -0.134774 0.830848 0.038 Uiso 1 1 calc R U . . .
H21C H 1.097905 -0.250874 0.870155 0.038 Uiso 1 1 calc R U . . .
C22 C 0.8736(5) -0.2004(4) 0.78165(19) 0.0212(8) Uani 1 1 d . . . . .
H22A H 0.863385 -0.298537 0.784663 0.032 Uiso 1 1 calc R U . . .
H22B H 0.940947 -0.183238 0.748773 0.032 Uiso 1 1 calc R U . . .
H22C H 0.771615 -0.171441 0.768263 0.032 Uiso 1 1 calc R U . . .
C23 C 0.5140(4) 0.4874(4) 0.83478(18) 0.0150(7) Uani 1 1 d . . . . .
H23A H 0.551866 0.467744 0.791600 0.018 Uiso 1 1 calc R U . . .
H23B H 0.560316 0.579971 0.856347 0.018 Uiso 1 1 calc R U . . .
C24 C 0.3402(4) 0.4859(4) 0.82321(18) 0.0151(7) Uani 1 1 d . . . . .
C25 C 0.2585(4) 0.4640(4) 0.87467(18) 0.0158(7) Uani 1 1 d . . . . .
H25 H 0.313365 0.460140 0.917158 0.019 Uiso 1 1 calc R U . . .
C26 C 0.0988(4) 0.4476(4) 0.86534(19) 0.0184(7) Uani 1 1 d . . . . .
H26 H 0.044831 0.432964 0.901148 0.022 Uiso 1 1 calc R U . . .
C27 C 0.0183(4) 0.4528(4) 0.80351(19) 0.0200(8) Uani 1 1 d . . . . .
H27 H -0.091162 0.437080 0.795978 0.024 Uiso 1 1 calc R U . . .
C28 C 0.0987(4) 0.4812(4) 0.75257(19) 0.0204(8) Uani 1 1 d . . . . .
H28 H 0.043011 0.486848 0.710485 0.024 Uiso 1 1 calc R U . . .
C29 C 0.2590(4) 0.5014(4) 0.76175(18) 0.0170(7) Uani 1 1 d . . . . .
C31 C 0.4171(5) 0.6759(5) 0.7234(2) 0.0320(10) Uani 1 1 d . . . . .
H31A H 0.337268 0.738839 0.718803 0.048 Uiso 1 1 calc R U . . .
H31B H 0.488485 0.688033 0.691467 0.048 Uiso 1 1 calc R U . . .
H31C H 0.474058 0.695444 0.768436 0.048 Uiso 1 1 calc R U . . .
C32 C 0.2606(5) 0.5002(5) 0.6434(2) 0.0312(10) Uani 1 1 d . . . . .
H32A H 0.177473 0.559771 0.638092 0.047 Uiso 1 1 calc R U . . .
H32B H 0.216594 0.404176 0.635389 0.047 Uiso 1 1 calc R U . . .
H32C H 0.331713 0.514475 0.611560 0.047 Uiso 1 1 calc R U . . .
C33 C -0.1979(6) -0.1438(6) 0.4992(2) 0.0440(14) Uani 1 1 d . . . . .
H33A H -0.180953 -0.051374 0.487882 0.066 Uiso 1 1 calc R U . . .
H33B H -0.292199 -0.191723 0.472274 0.066 Uiso 1 1 calc R U . . .
H33C H -0.109819 -0.194659 0.490285 0.066 Uiso 1 1 calc R U . . .
C34 C -0.3923(5) -0.0566(5) 0.5861(3) 0.0445(13) Uani 1 1 d . . . . .
H34A H -0.416742 -0.045609 0.631499 0.067 Uiso 1 1 calc R U . . .
H34B H -0.475534 -0.115633 0.556605 0.067 Uiso 1 1 calc R U . . .
H34C H -0.381714 0.033453 0.571707 0.067 Uiso 1 1 calc R U . . .
O3 O 0.549(3) 0.285(3) 0.5643(19) 0.0253(13) Uani 0.15 1 d G . P A -2
C37 C 0.675(3) 0.453(5) 0.6535(10) 0.0184(8) Uani 0.15 1 d G . P A -2
H37A H 0.713808 0.545439 0.647875 0.028 Uiso 0.15 1 calc R U P A -2
H37B H 0.744333 0.420582 0.687792 0.028 Uiso 0.15 1 calc R U P A -2
H37C H 0.571563 0.454901 0.666694 0.028 Uiso 0.15 1 calc R U P A -2
C38 C 0.6655(19) 0.3573(18) 0.5890(8) 0.0184(8) Uani 0.15 1 d G . P A -2
C39 C 0.810(2) 0.356(3) 0.5568(13) 0.0184(8) Uani 0.15 1 d G . P A -2
H39C H 0.788371 0.381439 0.512471 0.028 Uiso 0.15 1 calc R U P A -2
H39B H 0.845259 0.264594 0.553445 0.028 Uiso 0.15 1 calc R U P A -2
H39A H 0.890868 0.422822 0.583761 0.028 Uiso 0.15 1 calc R U P A -2
S2 S 0.62243(19) 0.40218(17) 0.57022(8) 0.0254(4) Uani 0.6 1 d G . P B -1
O2 O 0.5542(6) 0.2556(2) 0.5628(4) 0.0253(13) Uani 0.6 1 d G . P B -1
C35 C 0.6865(7) 0.4583(11) 0.65779(12) 0.0184(8) Uani 0.6 1 d G . P B -1
H35A H 0.597019 0.458928 0.681595 0.028 Uiso 0.6 1 calc R U P B -1
H35B H 0.740131 0.551013 0.664419 0.028 Uiso 0.6 1 calc R U P B -1
H35C H 0.756983 0.395439 0.674724 0.028 Uiso 0.6 1 calc R U P B -1
C36 C 0.8133(4) 0.3986(5) 0.5461(3) 0.0184(8) Uani 0.6 1 d G . P B -1
H36A H 0.873218 0.340468 0.572227 0.028 Uiso 0.6 1 calc R U P B -1
H36B H 0.865662 0.491871 0.554032 0.028 Uiso 0.6 1 calc R U P B -1
H36C H 0.804331 0.361383 0.498933 0.028 Uiso 0.6 1 calc R U P B -1

loop_
_atom_site_aniso_label
_atom_site_aniso_U_11
_atom_site_aniso_U_22
_atom_site_aniso_U_33
_atom_site_aniso_U_23
_atom_site_aniso_U_13
_atom_site_aniso_U_12
Pt1 0.01569(7) 0.01396(7) 0.01282(7) 0.00185(5) -0.00274(4) 0.00018(5)
Cl1 0.0287(5) 0.0255(5) 0.0282(5) -0.0084(4) -0.0012(4) 0.0103(4)
Cl2 0.0151(4) 0.0249(5) 0.0249(5) -0.0046(4) -0.0003(3) 0.0036(4)
S1 0.0205(5) 0.0169(4) 0.0171(4) 0.0022(3) -0.0050(3) -0.0028(4)
O1 0.044(2) 0.0227(16) 0.0395(19) 0.0102(14) -0.0102(15) -0.0136(14)
N1 0.0147(14) 0.0164(15) 0.0081(13) 0.0003(11) -0.0026(11) 0.0025(12)
N8 0.0114(14) 0.0096(14) 0.0161(14) 0.0017(11) -0.0019(11) 0.0015(11)
N12 0.0141(14) 0.0113(14) 0.0114(13) 0.0015(11) -0.0038(11) 0.0012(11)
N20 0.0149(15) 0.0157(15) 0.0203(15) 0.0045(12) 0.0031(12) 0.0026(12)
N30 0.0213(17) 0.0276(18) 0.0198(16) 0.0110(14) 0.0029(13) 0.0036(14)
C2 0.0156(17) 0.0133(17) 0.0146(17) 0.0019(13) 0.0022(13) 0.0008(13)
C3 0.0160(17) 0.0132(16) 0.0093(15) 0.0011(13) 0.0013(12) 0.0013(13)
C4 0.0128(16) 0.0100(16) 0.0156(16) 0.0021(13) -0.0006(13) 0.0029(13)
C5 0.0151(17) 0.0182(18) 0.0131(16) 0.0026(14) 0.0025(13) 0.0018(14)
C6 0.0160(17) 0.0208(18) 0.0111(16) 0.0037(14) 0.0009(13) 0.0021(14)
C7 0.0113(15) 0.0112(16) 0.0126(16) 0.0025(13) 0.0010(12) 0.0013(12)
C9 0.0166(17) 0.0102(16) 0.0194(18) -0.0030(14) -0.0030(14) -0.0012(13)
C10 0.0176(18) 0.0201(19) 0.0158(17) 0.0013(14) -0.0078(14) -0.0013(14)
C11 0.0150(17) 0.0166(18) 0.0188(18) 0.0022(14) -0.0052(14) 0.0012(14)
C13 0.0166(17) 0.0160(17) 0.0130(16) 0.0020(13) 0.0027(13) 0.0041(14)
C14 0.0178(17) 0.0111(16) 0.0138(16) -0.0008(13) -0.0012(13) -0.0013(13)
C15 0.0191(18) 0.0151(18) 0.0194(18) 0.0008(14) 0.0033(14) 0.0023(14)
C16 0.028(2) 0.0135(18) 0.0194(18) 0.0021(14) 0.0064(15) -0.0020(15)
C17 0.027(2) 0.0159(18) 0.0182(18) 0.0069(15) -0.0020(15) 0.0010(15)
C18 0.0191(18) 0.0125(17) 0.0221(19) 0.0049(14) -0.0024(14) -0.0002(14)
C19 0.0155(17) 0.0103(16) 0.0187(18) 0.0011(13) -0.0001(13) -0.0017(13)
C21 0.0173(19) 0.022(2) 0.039(2) 0.0118(18) 0.0039(17) 0.0042(16)
C22 0.029(2) 0.0159(18) 0.0207(19) 0.0037(15) 0.0067(16) 0.0060(15)
C23 0.0149(17) 0.0121(17) 0.0183(17) 0.0040(13) 0.0014(13) 0.0011(13)
C24 0.0145(17) 0.0112(16) 0.0195(18) 0.0026(13) 0.0017(13) 0.0017(13)
C25 0.0155(17) 0.0122(17) 0.0202(18) 0.0036(14) 0.0018(14) 0.0034(13)
C26 0.0189(18) 0.0133(17) 0.0236(19) 0.0009(14) 0.0062(15) 0.0028(14)
C27 0.0162(18) 0.0161(18) 0.026(2) 0.0001(15) 0.0019(15) -0.0011(14)
C28 0.0170(18) 0.0219(19) 0.0204(19) 0.0011(15) -0.0027(14) 0.0032(15)
C29 0.0191(18) 0.0122(17) 0.0190(18) 0.0021(14) 0.0005(14) 0.0022(14)
C31 0.033(2) 0.029(2) 0.037(2) 0.019(2) 0.0030(19) 0.0000(19)
C32 0.031(2) 0.046(3) 0.020(2) 0.0122(19) 0.0024(17) 0.011(2)
C33 0.041(3) 0.069(4) 0.014(2) 0.005(2) -0.0076(18) -0.023(3)
C34 0.024(2) 0.037(3) 0.060(3) -0.012(2) -0.017(2) 0.005(2)
O3 0.024(2) 0.016(3) 0.028(2) -0.001(3) -0.0182(17) 0.000(2)
C37 0.027(2) 0.012(2) 0.0179(19) 0.0038(16) 0.0069(16) 0.0026(17)
C38 0.027(2) 0.012(2) 0.0179(19) 0.0038(16) 0.0069(16) 0.0026(17)
C39 0.027(2) 0.012(2) 0.0179(19) 0.0038(16) 0.0069(16) 0.0026(17)
S2 0.0268(9) 0.0235(9) 0.0203(8) -0.0034(7) -0.0063(7) -0.0038(7)
O2 0.024(2) 0.016(3) 0.028(2) -0.001(3) -0.0182(17) 0.000(2)
C35 0.027(2) 0.012(2) 0.0179(19) 0.0038(16) 0.0069(16) 0.0026(17)
C36 0.027(2) 0.012(2) 0.0179(19) 0.0038(16) 0.0069(16) 0.0026(17)

loop_
_atom_type_symbol
_atom_type_description
_atom_type_scat_dispersion_real
_atom_type_scat_dispersion_imag
_atom_type_scat_source
C C 0.0033 0.0016 'International Tables Vol C Tables 4.2.6.8 and 6.1.1.4'
H H 0.0000 0.0000 'International Tables Vol C Tables 4.2.6.8 and 6.1.1.4'
Cl Cl 0.1484 0.1585 'International Tables Vol C Tables 4.2.6.8 and 6.1.1.4'
N N 0.0061 0.0033 'International Tables Vol C Tables 4.2.6.8 and 6.1.1.4'
O O 0.0106 0.0060 'International Tables Vol C Tables 4.2.6.8 and 6.1.1.4'
Pt Pt -1.7033 8.3905 'International Tables Vol C Tables 4.2.6.8 and 6.1.1.4'
S S 0.1246 0.1234 'International Tables Vol C Tables 4.2.6.8 and 6.1.1.4'

loop_
_exptl_crystal_face_index_h
_exptl_crystal_face_index_k
_exptl_crystal_face_index_l
_exptl_crystal_face_perp_dist
-1.00 0.00 0.00 0.0640
1.00 0.00 0.00 0.0360
0.00 1.00 -1.00 0.0480
-1.00 5.00 -1.00 0.0630
1.00 -5.00 1.00 0.0490
5.00 4.00 1.00 0.0540
0.00 -1.00 3.00 0.0540
0.00 0.00 -1.00 0.0490
0.00 3.00 -5.00 0.0400
0.00 0.00 1.00 0.0760
-1.00 -2.00 3.00 0.0430
-2.00 1.00 5.00 0.0820
-4.00 -5.00 0.00 0.0480
0.00 1.00 -4.00 0.0350

loop_
_geom_angle_atom_site_label_1
_geom_angle_atom_site_label_2
_geom_angle_atom_site_label_3
_geom_angle
_geom_angle_site_symmetry_1
_geom_angle_site_symmetry_3
_geom_angle_publ_flag
Cl2 Pt1 Cl1 177.37(4) . . ?
S1 Pt1 Cl1 89.17(4) . . ?
S1 Pt1 Cl2 93.46(4) . . ?
N1 Pt1 Cl1 88.72(9) . . ?
N1 Pt1 Cl2 88.67(9) . . ?
N1 Pt1 S1 175.22(9) . . ?
O1 S1 Pt1 114.26(13) . . ?
O1 S1 C33 108.7(2) . . ?
O1 S1 C34 106.6(2) . . ?
C33 S1 Pt1 110.24(16) . . ?
C33 S1 C34 101.7(3) . . ?
C34 S1 Pt1 114.55(16) . . ?
C2 N1 Pt1 119.3(2) . . ?
C6 N1 Pt1 121.4(2) . . ?
C6 N1 C2 119.0(3) . . ?
C7 N8 C23 111.7(3) . . ?
C9 N8 C7 111.9(3) . . ?
C9 N8 C23 109.2(3) . . ?
C7 N12 C13 111.5(3) . . ?
C11 N12 C7 109.5(3) . . ?
C11 N12 C13 108.2(3) . . ?
C19 N20 C21 114.9(3) . . ?
C19 N20 C22 112.1(3) . . ?
C21 N20 C22 110.9(3) . . ?
C29 N30 C31 112.7(3) . . ?
C29 N30 C32 115.3(3) . . ?
C32 N30 C31 110.8(3) . . ?
N1 C2 H2 119.3 . . ?
N1 C2 C3 121.4(3) . . ?
C3 C2 H2 119.3 . . ?
C2 C3 H3 119.9 . . ?
C2 C3 C4 120.1(3) . . ?
C4 C3 H3 119.9 . . ?
C3 C4 C7 120.7(3) . . ?
C5 C4 C3 117.8(3) . . ?
C5 C4 C7 121.5(3) . . ?
C4 C5 H5 120.2 . . ?
C4 C5 C6 119.6(3) . . ?
C6 C5 H5 120.2 . . ?
N1 C6 C5 122.1(3) . . ?
N1 C6 H6 119.0 . . ?
C5 C6 H6 119.0 . . ?
N8 C7 N12 109.5(3) . . ?
N8 C7 C4 109.1(3) . . ?
N8 C7 H7 109.6 . . ?
N12 C7 C4 109.5(3) . . ?
N12 C7 H7 109.6 . . ?
C4 C7 H7 109.6 . . ?
N8 C9 H9A 109.5 . . ?
N8 C9 H9B 109.5 . . ?
N8 C9 C10 110.6(3) . . ?
H9A C9 H9B 108.1 . . ?
C10 C9 H9A 109.5 . . ?
C10 C9 H9B 109.5 . . ?
C9 C10 H10A 109.6 . . ?
C9 C10 H10B 109.6 . . ?
C9 C10 C11 110.2(3) . . ?
H10A C10 H10B 108.1 . . ?
C11 C10 H10A 109.6 . . ?
C11 C10 H10B 109.6 . . ?
N12 C11 C10 109.4(3) . . ?
N12 C11 H11A 109.8 . . ?
N12 C11 H11B 109.8 . . ?
C10 C11 H11A 109.8 . . ?
C10 C11 H11B 109.8 . . ?
H11A C11 H11B 108.3 . . ?
N12 C13 H13A 109.9 . . ?
N12 C13 H13B 109.9 . . ?
N12 C13 C14 109.0(3) . . ?
H13A C13 H13B 108.3 . . ?
C14 C13 H13A 109.9 . . ?
C14 C13 H13B 109.9 . . ?
C15 C14 C13 118.2(3) . . ?
C15 C14 C19 119.1(3) . . ?
C19 C14 C13 122.2(3) . . ?
C14 C15 H15 119.1 . . ?
C16 C15 C14 121.9(4) . . ?
C16 C15 H15 119.1 . . ?
C15 C16 H16 120.7 . . ?
C17 C16 C15 118.6(4) . . ?
C17 C16 H16 120.7 . . ?
C16 C17 H17 119.7 . . ?
C16 C17 C18 120.6(3) . . ?
C18 C17 H17 119.7 . . ?
C17 C18 H18 119.5 . . ?
C17 C18 C19 120.9(4) . . ?
C19 C18 H18 119.5 . . ?
C14 C19 N20 119.5(3) . . ?
C18 C19 N20 122.0(3) . . ?
C18 C19 C14 118.4(3) . . ?
N20 C21 H21A 109.5 . . ?
N20 C21 H21B 109.5 . . ?
N20 C21 H21C 109.5 . . ?
H21A C21 H21B 109.5 . . ?
H21A C21 H21C 109.5 . . ?
H21B C21 H21C 109.5 . . ?
N20 C22 H22A 109.5 . . ?
N20 C22 H22B 109.5 . . ?
N20 C22 H22C 109.5 . . ?
H22A C22 H22B 109.5 . . ?
H22A C22 H22C 109.5 . . ?
H22B C22 H22C 109.5 . . ?
N8 C23 H23A 109.2 . . ?
N8 C23 H23B 109.2 . . ?
N8 C23 C24 112.0(3) . . ?
H23A C23 H23B 107.9 . . ?
C24 C23 H23A 109.2 . . ?
C24 C23 H23B 109.2 . . ?
C25 C24 C23 118.6(3) . . ?
C25 C24 C29 119.2(3) . . ?
C29 C24 C23 122.2(3) . . ?
C24 C25 H25 119.3 . . ?
C26 C25 C24 121.4(3) . . ?
C26 C25 H25 119.3 . . ?
C25 C26 H26 120.2 . . ?
C27 C26 C25 119.6(4) . . ?
C27 C26 H26 120.2 . . ?
C26 C27 H27 120.3 . . ?
C26 C27 C28 119.4(4) . . ?
C28 C27 H27 120.3 . . ?
C27 C28 H28 119.2 . . ?
C27 C28 C29 121.5(4) . . ?
C29 C28 H28 119.2 . . ?
C24 C29 N30 118.7(3) . . ?
C28 C29 N30 122.7(3) . . ?
C28 C29 C24 118.6(3) . . ?
N30 C31 H31A 109.5 . . ?
N30 C31 H31B 109.5 . . ?
N30 C31 H31C 109.5 . . ?
H31A C31 H31B 109.5 . . ?
H31A C31 H31C 109.5 . . ?
H31B C31 H31C 109.5 . . ?
N30 C32 H32A 109.5 . . ?
N30 C32 H32B 109.5 . . ?
N30 C32 H32C 109.5 . . ?
H32A C32 H32B 109.5 . . ?
H32A C32 H32C 109.5 . . ?
H32B C32 H32C 109.5 . . ?
S1 C33 H33A 109.5 . . ?
S1 C33 H33B 109.5 . . ?
S1 C33 H33C 109.5 . . ?
H33A C33 H33B 109.5 . . ?
H33A C33 H33C 109.5 . . ?
H33B C33 H33C 109.5 . . ?
S1 C34 H34A 109.5 . . ?
S1 C34 H34B 109.5 . . ?
S1 C34 H34C 109.5 . . ?
H34A C34 H34B 109.5 . . ?
H34A C34 H34C 109.5 . . ?
H34B C34 H34C 109.5 . . ?
H37A C37 H37B 109.5 . . ?
H37A C37 H37C 109.5 . . ?
H37B C37 H37C 109.5 . . ?
C38 C37 H37A 109.5 . . ?
C38 C37 H37B 109.5 . . ?
C38 C37 H37C 109.5 . . ?
O3 C38 C37 121.9 . . ?
O3 C38 C39 121.8 . . ?
C37 C38 C39 116.3 . . ?
C38 C39 H39C 109.5 . . ?
C38 C39 H39B 109.5 . . ?
C38 C39 H39A 109.5 . . ?
H39C C39 H39B 109.5 . . ?
H39C C39 H39A 109.5 . . ?
H39B C39 H39A 109.5 . . ?
O2 S2 C35 106.9 . . ?
O2 S2 C36 106.9 . . ?
C35 S2 C36 96.3 . . ?
S2 C35 H35A 109.5 . . ?
S2 C35 H35B 109.5 . . ?
S2 C35 H35C 109.5 . . ?
H35A C35 H35B 109.5 . . ?
H35A C35 H35C 109.5 . . ?
H35B C35 H35C 109.5 . . ?
S2 C36 H36A 109.5 . . ?
S2 C36 H36B 109.5 . . ?
S2 C36 H36C 109.5 . . ?
H36A C36 H36B 109.5 . . ?
H36A C36 H36C 109.5 . . ?
H36B C36 H36C 109.5 . . ?

loop_
_geom_bond_atom_site_label_1
_geom_bond_atom_site_label_2
_geom_bond_distance
_geom_bond_site_symmetry_2
_geom_bond_publ_flag
Pt1 Cl1 2.2954(11) . ?
Pt1 Cl2 2.2840(10) . ?
Pt1 S1 2.2185(10) . ?
Pt1 N1 2.056(3) . ?
S1 O1 1.460(3) . ?
S1 C33 1.760(5) . ?
S1 C34 1.769(5) . ?
N1 C2 1.347(4) . ?
N1 C6 1.341(5) . ?
N8 C7 1.471(4) . ?
N8 C9 1.467(4) . ?
N8 C23 1.478(4) . ?
N12 C7 1.476(4) . ?
N12 C11 1.471(4) . ?
N12 C13 1.486(4) . ?
N20 C19 1.423(5) . ?
N20 C21 1.459(5) . ?
N20 C22 1.472(5) . ?
N30 C29 1.426(5) . ?
N30 C31 1.474(5) . ?
N30 C32 1.463(5) . ?
C2 H2 0.9500 . ?
C2 C3 1.377(5) . ?
C3 H3 0.9500 . ?
C3 C4 1.393(5) . ?
C4 C5 1.381(5) . ?
C4 C7 1.514(5) . ?
C5 H5 0.9500 . ?
C5 C6 1.383(5) . ?
C6 H6 0.9500 . ?
C7 H7 1.0000 . ?
C9 H9A 0.9900 . ?
C9 H9B 0.9900 . ?
C9 C10 1.510(5) . ?
C10 H10A 0.9900 . ?
C10 H10B 0.9900 . ?
C10 C11 1.512(5) . ?
C11 H11A 0.9900 . ?
C11 H11B 0.9900 . ?
C13 H13A 0.9900 . ?
C13 H13B 0.9900 . ?
C13 C14 1.514(5) . ?
C14 C15 1.394(5) . ?
C14 C19 1.410(5) . ?
C15 H15 0.9500 . ?
C15 C16 1.388(5) . ?
C16 H16 0.9500 . ?
C16 C17 1.381(6) . ?
C17 H17 0.9500 . ?
C17 C18 1.392(5) . ?
C18 H18 0.9500 . ?
C18 C19 1.399(5) . ?
C21 H21A 0.9800 . ?
C21 H21B 0.9800 . ?
C21 H21C 0.9800 . ?
C22 H22A 0.9800 . ?
C22 H22B 0.9800 . ?
C22 H22C 0.9800 . ?
C23 H23A 0.9900 . ?
C23 H23B 0.9900 . ?
C23 C24 1.513(5) . ?
C24 C25 1.389(5) . ?
C24 C29 1.405(5) . ?
C25 H25 0.9500 . ?
C25 C26 1.384(5) . ?
C26 H26 0.9500 . ?
C26 C27 1.384(5) . ?
C27 H27 0.9500 . ?
C27 C28 1.389(5) . ?
C28 H28 0.9500 . ?
C28 C29 1.390(5) . ?
C31 H31A 0.9800 . ?
C31 H31B 0.9800 . ?
C31 H31C 0.9800 . ?
C32 H32A 0.9800 . ?
C32 H32B 0.9800 . ?
C32 H32C 0.9800 . ?
C33 H33A 0.9800 . ?
C33 H33B 0.9800 . ?
C33 H33C 0.9800 . ?
C34 H34A 0.9800 . ?
C34 H34B 0.9800 . ?
C34 H34C 0.9800 . ?
O3 C38 1.2079 . ?
C37 H37A 0.9800 . ?
C37 H37B 0.9800 . ?
C37 H37C 0.9800 . ?
C37 C38 1.5087 . ?
C38 C39 1.5087 . ?
C39 H39C 0.9800 . ?
C39 H39B 0.9800 . ?
C39 H39A 0.9800 . ?
S2 O2 1.5038 . ?
S2 C35 1.8121 . ?
S2 C36 1.8131 . ?
C35 H35A 0.9800 . ?
C35 H35B 0.9800 . ?
C35 H35C 0.9800 . ?
C36 H36A 0.9800 . ?
C36 H36B 0.9800 . ?
C36 H36C 0.9800 . ?

loop_
_geom_hbond_atom_site_label_D
_geom_hbond_atom_site_label_H
_geom_hbond_atom_site_label_A
_geom_hbond_distance_DH
_geom_hbond_distance_HA
_geom_hbond_distance_DA
_geom_hbond_angle_DHA
_geom_hbond_site_symmetry_A
_geom_hbond_publ_flag
C33 H33B O2 0.98 2.33 3.263(16) 159 2_556 yes
C34 H34C O2 0.98 2.34 3.26(3) 155 1_455 yes
C37 H37A O1 0.98 2.23 3.16(5) 159 1_665 yes
C35 H35B O1 0.98 2.37 3.142(11) 135 1_665 yes

loop_
_geom_torsion_atom_site_label_1
_geom_torsion_atom_site_label_2
_geom_torsion_atom_site_label_3
_geom_torsion_atom_site_label_4
_geom_torsion
_geom_torsion_site_symmetry_1
_geom_torsion_site_symmetry_2
_geom_torsion_site_symmetry_3
_geom_torsion_site_symmetry_4
_geom_torsion_publ_flag
Pt1 N1 C2 C3 172.5(3) . . . . ?
Pt1 N1 C6 C5 -173.9(3) . . . . ?
N1 C2 C3 C4 1.5(5) . . . . ?
N8 C9 C10 C11 53.8(4) . . . . ?
N8 C23 C24 C25 37.1(4) . . . . ?
N8 C23 C24 C29 -140.8(3) . . . . ?
N12 C13 C14 C15 52.3(4) . . . . ?
N12 C13 C14 C19 -119.3(4) . . . . ?
C2 N1 C6 C5 -0.5(5) . . . . ?
C2 C3 C4 C5 -0.4(5) . . . . ?
C2 C3 C4 C7 179.6(3) . . . . ?
C3 C4 C5 C6 -1.1(5) . . . . ?
C3 C4 C7 N8 -62.7(4) . . . . ?
C3 C4 C7 N12 57.1(4) . . . . ?
C4 C5 C6 N1 1.7(6) . . . . ?
C5 C4 C7 N8 117.3(4) . . . . ?
C5 C4 C7 N12 -122.9(3) . . . . ?
C6 N1 C2 C3 -1.1(5) . . . . ?
C7 N8 C9 C10 -55.2(4) . . . . ?
C7 N8 C23 C24 96.7(3) . . . . ?
C7 N12 C11 C10 61.4(4) . . . . ?
C7 N12 C13 C14 -177.0(3) . . . . ?
C7 C4 C5 C6 178.8(3) . . . . ?
C9 N8 C7 N12 59.2(4) . . . . ?
C9 N8 C7 C4 179.0(3) . . . . ?
C9 N8 C23 C24 -139.0(3) . . . . ?
C9 C10 C11 N12 -57.1(4) . . . . ?
C11 N12 C7 N8 -62.0(3) . . . . ?
C11 N12 C7 C4 178.4(3) . . . . ?
C11 N12 C13 C14 62.5(4) . . . . ?
C13 N12 C7 N8 178.3(3) . . . . ?
C13 N12 C7 C4 58.7(4) . . . . ?
C13 N12 C11 C10 -176.9(3) . . . . ?
C13 C14 C15 C16 -167.0(3) . . . . ?
C13 C14 C19 N20 -12.8(5) . . . . ?
C13 C14 C19 C18 165.4(3) . . . . ?
C14 C15 C16 C17 0.6(6) . . . . ?
C15 C14 C19 N20 175.8(3) . . . . ?
C15 C14 C19 C18 -6.1(5) . . . . ?
C15 C16 C17 C18 -4.5(6) . . . . ?
C16 C17 C18 C19 3.1(6) . . . . ?
C17 C18 C19 N20 -179.6(3) . . . . ?
C17 C18 C19 C14 2.2(5) . . . . ?
C19 C14 C15 C16 4.8(5) . . . . ?
C21 N20 C19 C14 164.7(3) . . . . ?
C21 N20 C19 C18 -13.4(5) . . . . ?
C22 N20 C19 C14 -67.5(4) . . . . ?
C22 N20 C19 C18 114.4(4) . . . . ?
C23 N8 C7 N12 -178.1(3) . . . . ?
C23 N8 C7 C4 -58.2(3) . . . . ?
C23 N8 C9 C10 -179.4(3) . . . . ?
C23 C24 C25 C26 -173.4(3) . . . . ?
C23 C24 C29 N30 -6.5(5) . . . . ?
C23 C24 C29 C28 171.7(3) . . . . ?
C24 C25 C26 C27 0.2(5) . . . . ?
C25 C24 C29 N30 175.7(3) . . . . ?
C25 C24 C29 C28 -6.1(5) . . . . ?
C25 C26 C27 C28 -3.2(6) . . . . ?
C26 C27 C28 C29 1.5(6) . . . . ?
C27 C28 C29 N30 -178.7(4) . . . . ?
C27 C28 C29 C24 3.1(6) . . . . ?
C29 C24 C25 C26 4.5(5) . . . . ?
C31 N30 C29 C24 -72.5(4) . . . . ?
C31 N30 C29 C28 109.3(4) . . . . ?
C32 N30 C29 C24 158.9(4) . . . . ?
C32 N30 C29 C28 -19.2(5) . . . . ?
